data_4502444
loop_
_publ_author_name
'Jin, Jun-Cheng'
'Wang, Yao-Yu'
'Liu, Ping'
'Liu, Rui-Ting'
'Ren, Chen'
'Shi, Qi-Zhen'

_publ_section_title
;
 An Unusual Independent 1D Metal&#x2212;Organic Nanotube with Mesohelical
 Structure and 1D \\rightarrow 2D Interdigitation
;
_journal_issue 5
_journal_name_full 'Crystal Growth &amp; Design'
_journal_page_first 2029
_journal_paper_doi 10.1021/cg901201s
_journal_volume 10
_journal_year 2010
_chemical_formula_moiety 'C63 H72 Cd2 N6 O9, 4(H2 O)'
_chemical_formula_sum 'C63 H80 Cd2 N6 O13'
_chemical_formula_weight 1354.13
_chemical_name_systematic
; 
 ? 
;
_space_group_IT_number 2
_symmetry_cell_setting triclinic
_symmetry_space_group_name_Hall '-P 1'
_symmetry_space_group_name_H-M 'P -1'
_atom_sites_solution_hydrogens geom
_atom_sites_solution_primary direct
_atom_sites_solution_secondary difmap
_audit_creation_method SHELXL-97
_cell_angle_alpha 81.551(8)
_cell_angle_beta 74.579(8)
_cell_angle_gamma 67.685(8)
_cell_formula_units_Z 2
_cell_length_a 12.935(6)
_cell_length_b 13.469(6)
_cell_length_c 20.226(9)
_cell_measurement_reflns_used 1403
_cell_measurement_temperature 293(2)
_cell_measurement_theta_max 18.07
_cell_measurement_theta_min 2.22
_cell_volume 3138(2)
_computing_cell_refinement APEX2
_computing_data_collection 'APEX2 (Bruker, 2005)'
_computing_data_reduction APEX2
_computing_molecular_graphics APEX2
_computing_publication_material APEX2
_computing_structure_refinement 'SHELXL-97 (Sheldrick, 1997)'
_computing_structure_solution 'SHELXS-97 (Sheldrick, 1990)'
_diffrn_ambient_temperature 293(2)
_diffrn_measured_fraction_theta_full 0.953
_diffrn_measured_fraction_theta_max 0.953
_diffrn_measurement_device_type 'Bruker APEX SMART II'
_diffrn_measurement_method \w
_diffrn_radiation_monochromator graphite
_diffrn_radiation_source 'fine-focus sealed tube'
_diffrn_radiation_type MoK\a
_diffrn_radiation_wavelength 0.71073
_diffrn_reflns_av_R_equivalents 0.0531
_diffrn_reflns_av_sigmaI/netI 0.2017
_diffrn_reflns_limit_h_max 15
_diffrn_reflns_limit_h_min -15
_diffrn_reflns_limit_k_max 7
_diffrn_reflns_limit_k_min -16
_diffrn_reflns_limit_l_max 24
_diffrn_reflns_limit_l_min -24
_diffrn_reflns_number 15768
_diffrn_reflns_theta_full 25.30
_diffrn_reflns_theta_max 25.30
_diffrn_reflns_theta_min 1.64
_diffrn_standards_decay_% 0
_diffrn_standards_interval_time 0
_diffrn_standards_number 0
_exptl_absorpt_coefficient_mu 0.744
_exptl_absorpt_correction_T_max 0.8902
_exptl_absorpt_correction_T_min 0.8244
_exptl_absorpt_correction_type multi-scan
_exptl_absorpt_process_details SADABS
_exptl_crystal_colour colorless
_exptl_crystal_density_diffrn 1.433
_exptl_crystal_density_method 'not measured'
_exptl_crystal_description block
_exptl_crystal_F_000 1400
_exptl_crystal_size_max 0.27
_exptl_crystal_size_mid 0.22
_exptl_crystal_size_min 0.16
_refine_diff_density_max 0.902
_refine_diff_density_min -0.747
_refine_diff_density_rms 0.119
_refine_ls_extinction_method none
_refine_ls_goodness_of_fit_ref 0.890
_refine_ls_hydrogen_treatment constr
_refine_ls_matrix_type full
_refine_ls_number_parameters 757
_refine_ls_number_reflns 10901
_refine_ls_number_restraints 1525
_refine_ls_restrained_S_all 0.867
_refine_ls_R_factor_all 0.1298
_refine_ls_R_factor_gt 0.0585
_refine_ls_shift/su_max 0.001
_refine_ls_shift/su_mean 0.000
_refine_ls_structure_factor_coef Fsqd
_refine_ls_weighting_details 'calc w=1/[\s^2^(Fo^2^)+(0.0600P)^2^+0.2000P] where P=(Fo^2^+2Fc^2^)/3'
_refine_ls_weighting_scheme calc
_refine_ls_wR_factor_gt 0.1340
_refine_ls_wR_factor_ref 0.1485
_reflns_number_gt 4697
_reflns_number_total 10901
_reflns_threshold_expression >2sigma(I)
_cod_data_source_file cg901201s_si_002.cif
_cod_data_source_block xb2561m
_cod_database_code 4502444

loop_
_symmetry_equiv_pos_as_xyz
'x, y, z'
'-x, -y, -z'

loop_
_atom_site_label
_atom_site_type_symbol
_atom_site_fract_x
_atom_site_fract_y
_atom_site_fract_z
_atom_site_U_iso_or_equiv
_atom_site_adp_type
_atom_site_occupancy
_atom_site_symmetry_multiplicity
_atom_site_calc_flag
_atom_site_refinement_flags
Cd1 Cd 0.71609(4) -0.22476(4) 0.78799(3) 0.03670(18) Uani 1 1 d .
Cd2 Cd 0.21650(4) 0.44013(5) 0.65137(3) 0.04146(19) Uani 1 1 d .
O7 O 0.5582(4) -0.0681(4) 0.7894(3) 0.0517(14) Uani 1 1 d .
O8 O 0.6513(4) -0.0688(4) 0.8655(3) 0.0667(18) Uani 1 1 d .
O5 O 0.3556(4) 0.3287(4) 0.7079(2) 0.0487(14) Uani 1 1 d .
O6 O 0.1813(4) 0.3796(4) 0.7732(3) 0.0632(17) Uani 1 1 d .
O2 O 0.2766(5) 0.4841(4) 0.5396(2) 0.0565(15) Uani 1 1 d .
O1 O 0.1054(5) 0.6029(5) 0.5353(3) 0.088(2) Uani 1 1 d .
O3 O 0.1900(4) 0.3974(4) 0.2616(2) 0.0446(13) Uani 1 1 d .
O4 O 0.3468(4) 0.2945(4) 0.2929(3) 0.0547(15) Uani 1 1 d .
N4 N 0.8612(4) -0.2941(5) 0.8515(3) 0.0372(15) Uani 1 1 d U
N2 N -0.1694(5) -0.1393(5) 0.7074(3) 0.0414(16) Uani 1 1 d .
N3 N 0.5921(5) -0.3045(5) 0.8716(3) 0.0404(15) Uani 1 1 d U
N5 N 0.2440(4) 0.5902(5) 0.6777(3) 0.0376(15) Uani 1 1 d .
N1 N 0.2087(5) 0.2939(5) 0.6078(3) 0.0451(17) Uani 1 1 d .
O5W O 0.0282(4) 0.5331(5) 0.6594(3) 0.080(2) Uani 1 1 d .
H5WA H 0.0195 0.5645 0.6205 0.120 Uiso 1 1 d R
H5WB H -0.0086 0.4902 0.6701 0.120 Uiso 1 1 d R
C28 C 0.2268(6) 0.1240(7) 0.5324(4) 0.0497(16) Uani 1 1 d U
C23 C 0.4301(6) 0.1505(6) 0.8000(3) 0.0437(15) Uani 1 1 d U
H23A H 0.3973 0.1099 0.7814 0.052 Uiso 1 1 calc R
H23B H 0.4903 0.1642 0.7639 0.052 Uiso 1 1 calc R
C26 C 0.2794(6) 0.1918(7) 0.6171(4) 0.0498(17) Uani 1 1 d U
H26 H 0.3232 0.1782 0.6494 0.060 Uiso 1 1 calc R
C59 C 1.0295(5) -0.3730(7) 0.9285(4) 0.0404(16) Uani 1 1 d U
C8 C 0.1949(6) 0.5869(6) 0.2946(4) 0.0449(15) Uani 1 1 d U
H8A H 0.1160 0.5900 0.3090 0.054 Uiso 1 1 calc R
H8B H 0.2151 0.5929 0.2448 0.054 Uiso 1 1 calc R
C38 C 0.1974(7) 0.6302(7) 0.7388(4) 0.0590(18) Uani 1 1 d U
H38 H 0.1518 0.5975 0.7704 0.071 Uiso 1 1 calc R
C58 C 0.9658(6) -0.2641(7) 0.9226(4) 0.0459(16) Uani 1 1 d U
H58 H 0.9778 -0.2149 0.9447 0.055 Uiso 1 1 calc R
C21 C 0.4806(6) 0.0856(6) 0.8596(4) 0.0413(14) Uani 1 1 d U
C10 C 0.2752(6) 0.4787(6) 0.3205(3) 0.0405(14) Uani 1 1 d U
C22 C 0.3859(6) 0.0627(6) 0.9176(4) 0.0460(15) Uani 1 1 d U
H22A H 0.3532 0.0201 0.9008 0.055 Uiso 1 1 calc R
H22B H 0.4186 0.0222 0.9556 0.055 Uiso 1 1 calc R
C42 C 0.3110(6) 0.6407(7) 0.6359(4) 0.0520(17) Uani 1 1 d U
H42 H 0.3447 0.6168 0.5917 0.062 Uiso 1 1 calc R
C51 C 0.6018(6) -0.4077(7) 0.8729(4) 0.0490(17) Uani 1 1 d U
H51 H 0.6703 -0.4558 0.8490 0.059 Uiso 1 1 calc R
C14 C 0.3353(6) 0.2592(6) 0.8252(4) 0.0417(15) Uani 1 1 d U
C24 C 0.5726(6) -0.0241(7) 0.8364(4) 0.0446(16) Uani 1 1 d U
C63 C 1.2232(5) -0.3789(6) 0.9365(4) 0.0460(18) Uani 1 1 d U
H63A H 1.2570 -0.4086 0.8915 0.055 Uiso 1 1 calc R
H63B H 1.1982 -0.3013 0.9300 0.055 Uiso 1 1 calc R
C61 C 0.9263(6) -0.3996(7) 0.8559(4) 0.0472(17) Uani 1 1 d U
H61 H 0.9155 -0.4474 0.8320 0.057 Uiso 1 1 calc R
C53 C 0.4150(6) -0.3823(7) 0.9427(4) 0.0442(17) Uani 1 1 d U
C4 C 0.4076(6) 0.5723(6) 0.3300(3) 0.0408(14) Uani 1 1 d U
H4 H 0.4870 0.5700 0.3168 0.049 Uiso 1 1 calc R
C36 C -0.0647(7) -0.1907(7) 0.6757(4) 0.061(2) Uani 1 1 d U
H36 H -0.0367 -0.2651 0.6827 0.073 Uiso 1 1 calc R
C33 C -0.0283(6) -0.0347(7) 0.6183(4) 0.0470(16) Uani 1 1 d U
C13 C 0.2876(7) 0.3256(6) 0.7639(4) 0.0435(15) Uani 1 1 d U
C11 C 0.2384(6) 0.4718(6) 0.3991(3) 0.0419(14) Uani 1 1 d U
H11A H 0.1600 0.4737 0.4130 0.050 Uiso 1 1 calc R
H11B H 0.2871 0.4041 0.4166 0.050 Uiso 1 1 calc R
C40 C 0.2851(7) 0.7634(7) 0.7173(4) 0.0599(17) Uani 1 1 d U
C52 C 0.5159(6) -0.4470(6) 0.9076(4) 0.0465(17) Uani 1 1 d U
H52 H 0.5287 -0.5195 0.9064 0.056 Uiso 1 1 calc R
C6 C 0.2069(6) 0.6821(6) 0.3244(4) 0.0448(15) Uani 1 1 d U
H6 H 0.1567 0.7503 0.3071 0.054 Uiso 1 1 calc R
C20 C 0.5310(6) 0.1516(6) 0.8888(4) 0.0455(15) Uani 1 1 d U
H20A H 0.5910 0.1669 0.8533 0.055 Uiso 1 1 calc R
H20B H 0.5649 0.1103 0.9262 0.055 Uiso 1 1 calc R
C7 C 0.1677(6) 0.6725(6) 0.4016(3) 0.0460(15) Uani 1 1 d U
H7A H 0.0890 0.6748 0.4140 0.055 Uiso 1 1 calc R
H7B H 0.1702 0.7323 0.4217 0.055 Uiso 1 1 calc R
C60 C 1.0068(6) -0.4384(6) 0.8941(4) 0.0442(16) Uani 1 1 d U
H60 H 1.0474 -0.5120 0.8966 0.053 Uiso 1 1 calc R
C34 C -0.1402(6) 0.0199(7) 0.6515(4) 0.0598(19) Uani 1 1 d U
H34 H -0.1711 0.0943 0.6451 0.072 Uiso 1 1 calc R
C37 C 0.0087(7) -0.1439(7) 0.6323(4) 0.0592(19) Uani 1 1 d U
H37 H 0.0834 -0.1866 0.6126 0.071 Uiso 1 1 calc R
C31 C 0.1691(6) -0.0386(6) 0.5423(4) 0.0534(17) Uani 1 1 d U
H31A H 0.2079 -0.0725 0.5791 0.064 Uiso 1 1 calc R
H31B H 0.1738 -0.0949 0.5155 0.064 Uiso 1 1 calc R
C55 C 0.4938(6) -0.2421(7) 0.9083(4) 0.0545(17) Uani 1 1 d U
H55 H 0.4840 -0.1703 0.9098 0.065 Uiso 1 1 calc R
C30 C 0.2295(6) 0.0320(6) 0.4970(4) 0.0519(16) Uani 1 1 d U
H30A H 0.3089 -0.0120 0.4791 0.062 Uiso 1 1 calc R
H30B H 0.1942 0.0609 0.4582 0.062 Uiso 1 1 calc R
C9 C 0.4014(6) 0.4774(6) 0.3005(4) 0.0438(15) Uani 1 1 d U
H9A H 0.4517 0.4108 0.3180 0.053 Uiso 1 1 calc R
H9B H 0.4274 0.4812 0.2509 0.053 Uiso 1 1 calc R
C3 C 0.3711(6) 0.5625(6) 0.4079(3) 0.0428(15) Uani 1 1 d U
H3A H 0.3764 0.6214 0.4274 0.051 Uiso 1 1 calc R
H3B H 0.4220 0.4957 0.4249 0.051 Uiso 1 1 calc R
C57 C 0.8834(6) -0.2293(7) 0.8834(4) 0.0496(17) Uani 1 1 d U
H57 H 0.8420 -0.1560 0.8796 0.060 Uiso 1 1 calc R
C39 C 0.2108(7) 0.7156(7) 0.7595(4) 0.0653(19) Uani 1 1 d U
H39 H 0.1697 0.7423 0.8023 0.078 Uiso 1 1 calc R
C5 C 0.3302(6) 0.6790(6) 0.3032(4) 0.0471(16) Uani 1 1 d U
H5A H 0.3360 0.7382 0.3222 0.056 Uiso 1 1 calc R
H5B H 0.3539 0.6858 0.2535 0.056 Uiso 1 1 calc R
C29 C 0.1529(6) 0.2298(7) 0.5245(4) 0.0540(17) Uani 1 1 d U
H29 H 0.1061 0.2461 0.4936 0.065 Uiso 1 1 calc R
C1 C 0.2054(7) 0.5503(7) 0.5084(4) 0.0465(15) Uani 1 1 d U
C32 C 0.0436(6) 0.0247(6) 0.5728(4) 0.0526(16) Uani 1 1 d U
H32A H 0.0410 0.0808 0.5990 0.063 Uiso 1 1 calc R
H32B H 0.0074 0.0600 0.5351 0.063 Uiso 1 1 calc R
C62 C 1.1189(5) -0.4105(6) 0.9699(4) 0.0474(17) Uani 1 1 d U
H62A H 1.1439 -0.4881 0.9767 0.057 Uiso 1 1 calc R
H62B H 1.0847 -0.3804 1.0148 0.057 Uiso 1 1 calc R
C18 C 0.4363(6) 0.2584(6) 0.9153(4) 0.0500(15) Uani 1 1 d U
H18 H 0.4690 0.2995 0.9343 0.060 Uiso 1 1 calc R
C25 C 0.1475(6) 0.3092(7) 0.5608(4) 0.0536(17) Uani 1 1 d U
H25 H 0.0984 0.3786 0.5525 0.064 Uiso 1 1 calc R
C2 C 0.2470(6) 0.5647(6) 0.4299(4) 0.0420(14) Uani 1 1 d U
C56 C 0.3140(5) -0.4175(6) 0.9783(4) 0.0458(17) Uani 1 1 d U
H56A H 0.3408 -0.4952 0.9842 0.055 Uiso 1 1 calc R
H56B H 0.2808 -0.3883 1.0235 0.055 Uiso 1 1 calc R
C15 C 0.2425(6) 0.2327(6) 0.8819(3) 0.0483(16) Uani 1 1 d U
H15A H 0.1812 0.2989 0.8980 0.058 Uiso 1 1 calc R
H15B H 0.2102 0.1917 0.8634 0.058 Uiso 1 1 calc R
C27 C 0.2912(6) 0.1072(7) 0.5825(4) 0.0536(17) Uani 1 1 d U
H27 H 0.3413 0.0387 0.5916 0.064 Uiso 1 1 calc R
C54 C 0.4030(6) -0.2749(7) 0.9450(4) 0.0534(18) Uani 1 1 d U
H54 H 0.3364 -0.2266 0.9703 0.064 Uiso 1 1 calc R
C19 C 0.3860(6) 0.3232(6) 0.8547(4) 0.0495(16) Uani 1 1 d U
H19A H 0.3267 0.3908 0.8701 0.059 Uiso 1 1 calc R
H19B H 0.4458 0.3389 0.8193 0.059 Uiso 1 1 calc R
C17 C 0.3434(6) 0.2325(6) 0.9703(4) 0.0544(17) Uani 1 1 d U
H17A H 0.3756 0.1917 1.0084 0.065 Uiso 1 1 calc R
H17B H 0.2833 0.2987 0.9874 0.065 Uiso 1 1 calc R
C35 C -0.2064(7) -0.0335(7) 0.6937(4) 0.059(2) Uani 1 1 d U
H35 H -0.2819 0.0066 0.7140 0.070 Uiso 1 1 calc R
C41 C 0.3338(7) 0.7238(7) 0.6525(4) 0.0585(18) Uani 1 1 d U
H41 H 0.3819 0.7535 0.6204 0.070 Uiso 1 1 calc R
C16 C 0.2928(6) 0.1682(6) 0.9419(4) 0.0510(16) Uani 1 1 d U
H16 H 0.2319 0.1536 0.9779 0.061 Uiso 1 1 calc R
C43 C 0.3132(7) 0.8508(7) 0.7377(5) 0.0728(19) Uani 1 1 d U
H43A H 0.3400 0.8890 0.6963 0.087 Uiso 1 1 calc R
H43B H 0.3763 0.8177 0.7606 0.087 Uiso 1 1 calc R
C44 C 0.2152(7) 0.9329(7) 0.7849(5) 0.0786(19) Uani 1 1 d U
H44A H 0.1846 0.8957 0.8255 0.094 Uiso 1 1 calc R
H44B H 0.2447 0.9804 0.7994 0.094 Uiso 1 1 calc R
C45 C 0.1199(8) 0.9989(8) 0.7489(5) 0.088(2) Uani 1 1 d U
H45A H 0.1525 1.0318 0.7067 0.106 Uiso 1 1 calc R
H45B H 0.0886 0.9511 0.7365 0.106 Uiso 1 1 calc R
C12 C 0.2698(6) 0.3854(7) 0.2906(4) 0.0386(15) Uani 1 1 d U
O1W O 0.5538(4) 0.1946(4) 0.6134(3) 0.0655(17) Uani 1 1 d .
H1WA H 0.4978 0.2331 0.6400 0.079 Uiso 1 1 d R
H1WB H 0.5424 0.1382 0.6264 0.079 Uiso 1 1 d R
O3W O 0.4715(4) 0.2923(5) 0.4955(3) 0.0760(19) Uani 1 1 d .
H3WA H 0.4161 0.3468 0.5077 0.091 Uiso 1 1 d R
H3WB H 0.4950 0.2632 0.5299 0.091 Uiso 1 1 d R
O2W O 0.5123(5) 1.0053(4) 0.6582(3) 0.083(2) Uani 1 1 d .
H2WA H 0.5254 0.9848 0.6963 0.100 Uiso 1 1 d R
H2WB H 0.5273 0.9504 0.6388 0.100 Uiso 1 1 d R
O4W O 0.4374(5) 0.1765(5) 0.4057(3) 0.087(2) Uani 1 1 d .
H4WA H 0.4111 0.2103 0.3731 0.105 Uiso 1 1 d R
H4WB H 0.4470 0.2104 0.4327 0.105 Uiso 1 1 d R
C46 C 0.0272(8) 1.0825(9) 0.7894(5) 0.092(2) Uani 1 1 d DU
C47 C 0.0330(9) 1.1842(8) 0.7965(5) 0.097(2) Uani 1 1 d DU
H47 H 0.0982 1.1969 0.7705 0.116 Uiso 1 1 calc R
C48 C -0.0474(9) 1.2667(10) 0.8378(5) 0.114(3) Uani 1 1 d DU
H48 H -0.0370 1.3309 0.8395 0.136 Uiso 1 1 calc R
C49 C -0.0741(9) 1.0648(9) 0.8291(5) 0.113(3) Uani 1 1 d DU
H49A H -0.0863 1.0016 0.8273 0.135 Uiso 1 1 calc R
C50 C -0.1575(10) 1.1511(10) 0.8727(6) 0.122(3) Uani 1 1 d DU
H50A H -0.2237 1.1414 0.8997 0.147 Uiso 1 1 calc R
N6 N -0.1423(9) 1.2463(9) 0.8755(6) 0.144(3) Uani 1 1 d DU

loop_
_atom_site_aniso_label
_atom_site_aniso_U_11
_atom_site_aniso_U_22
_atom_site_aniso_U_33
_atom_site_aniso_U_23
_atom_site_aniso_U_13
_atom_site_aniso_U_12
Cd1 0.0352(3) 0.0337(4) 0.0386(4) -0.0023(3) -0.0085(2) -0.0094(3)
Cd2 0.0408(3) 0.0395(4) 0.0413(4) -0.0013(3) -0.0105(3) -0.0108(3)
O7 0.056(3) 0.037(4) 0.053(4) -0.005(3) -0.012(3) -0.006(3)
O8 0.049(3) 0.063(5) 0.062(4) -0.001(3) -0.020(3) 0.013(3)
O5 0.056(3) 0.049(4) 0.039(3) 0.002(3) -0.016(3) -0.013(3)
O6 0.045(3) 0.061(4) 0.059(4) 0.001(3) -0.012(3) 0.007(3)
O2 0.082(4) 0.049(4) 0.042(3) 0.008(3) -0.020(3) -0.026(3)
O1 0.076(4) 0.088(6) 0.058(4) 0.008(4) 0.013(3) -0.008(4)
O3 0.037(3) 0.055(4) 0.049(3) -0.015(3) -0.010(2) -0.019(3)
O4 0.066(4) 0.039(4) 0.058(4) -0.015(3) -0.026(3) -0.005(3)
N4 0.032(3) 0.044(4) 0.033(3) -0.011(3) -0.007(3) -0.008(3)
N2 0.038(4) 0.037(5) 0.043(4) -0.008(3) -0.003(3) -0.009(3)
N3 0.034(3) 0.047(4) 0.039(3) -0.014(3) -0.006(3) -0.009(3)
N5 0.039(3) 0.029(4) 0.037(4) -0.004(3) 0.000(3) -0.008(3)
N1 0.040(4) 0.053(5) 0.047(4) 0.001(4) -0.015(3) -0.019(4)
O5W 0.048(3) 0.072(5) 0.101(5) 0.013(4) -0.007(3) -0.013(3)
C28 0.049(3) 0.048(3) 0.059(3) -0.003(3) -0.004(3) -0.030(3)
C23 0.046(3) 0.038(3) 0.041(3) -0.004(3) -0.010(2) -0.008(2)
C26 0.050(3) 0.050(4) 0.055(3) -0.002(3) -0.014(3) -0.023(3)
C59 0.030(3) 0.048(4) 0.045(3) 0.000(3) -0.008(3) -0.018(3)
C8 0.052(3) 0.043(3) 0.037(3) -0.001(3) -0.012(2) -0.014(3)
C38 0.064(3) 0.060(4) 0.053(4) -0.003(3) -0.001(3) -0.030(3)
C58 0.040(3) 0.053(4) 0.050(3) -0.014(3) -0.013(3) -0.017(3)
C21 0.041(3) 0.036(3) 0.043(3) -0.005(3) -0.007(2) -0.010(2)
C10 0.046(3) 0.041(3) 0.036(3) -0.001(3) -0.009(2) -0.017(2)
C22 0.048(3) 0.037(3) 0.042(3) -0.002(3) -0.005(2) -0.007(2)
C42 0.049(3) 0.059(4) 0.049(3) -0.005(3) -0.013(3) -0.019(3)
C51 0.039(3) 0.049(4) 0.053(3) -0.004(3) -0.006(3) -0.012(3)
C14 0.043(3) 0.035(3) 0.039(3) -0.004(3) -0.007(2) -0.007(2)
C24 0.042(3) 0.038(3) 0.045(3) 0.001(3) -0.002(3) -0.010(3)
C63 0.032(3) 0.052(4) 0.051(4) 0.008(3) -0.011(3) -0.015(3)
C61 0.042(3) 0.046(4) 0.053(3) -0.004(3) -0.012(3) -0.014(3)
C53 0.035(3) 0.048(4) 0.046(3) 0.007(3) -0.010(3) -0.013(3)
C4 0.046(3) 0.042(3) 0.041(3) -0.001(3) -0.011(2) -0.023(2)
C36 0.057(4) 0.041(4) 0.074(4) 0.003(3) 0.002(3) -0.017(3)
C33 0.048(3) 0.041(3) 0.058(3) -0.005(3) -0.009(3) -0.022(3)
C13 0.046(3) 0.038(3) 0.047(3) -0.005(3) -0.014(3) -0.013(3)
C11 0.048(2) 0.040(3) 0.040(3) -0.001(2) -0.010(2) -0.019(2)
C40 0.067(3) 0.062(4) 0.062(3) -0.007(3) -0.013(3) -0.034(3)
C52 0.042(3) 0.041(4) 0.054(4) 0.004(3) -0.011(3) -0.016(3)
C6 0.052(3) 0.040(3) 0.042(3) 0.002(3) -0.012(2) -0.017(2)
C20 0.048(3) 0.042(3) 0.044(3) -0.007(3) -0.015(2) -0.008(2)
C7 0.050(3) 0.044(3) 0.044(3) -0.003(3) -0.012(2) -0.016(2)
C60 0.037(3) 0.042(4) 0.052(3) -0.002(3) -0.012(3) -0.012(3)
C34 0.058(3) 0.042(4) 0.065(4) -0.006(3) 0.007(3) -0.015(3)
C37 0.051(3) 0.046(4) 0.069(4) -0.003(3) 0.002(3) -0.015(3)
C31 0.054(3) 0.048(3) 0.058(3) -0.009(3) -0.006(3) -0.021(3)
C55 0.048(3) 0.046(3) 0.062(3) -0.007(3) -0.001(3) -0.015(3)
C30 0.053(3) 0.047(3) 0.059(3) -0.008(3) -0.007(3) -0.024(3)
C9 0.047(3) 0.045(3) 0.040(3) 0.000(3) -0.011(2) -0.018(2)
C3 0.051(3) 0.040(3) 0.042(3) -0.001(3) -0.012(2) -0.020(2)
C57 0.042(3) 0.047(4) 0.054(3) -0.005(3) -0.012(3) -0.009(3)
C39 0.074(3) 0.065(4) 0.056(3) -0.014(3) -0.005(3) -0.025(3)
C5 0.055(3) 0.044(3) 0.045(3) 0.004(3) -0.010(2) -0.024(3)
C29 0.051(3) 0.054(3) 0.057(3) -0.002(3) -0.011(3) -0.020(3)
C1 0.056(3) 0.043(3) 0.046(3) -0.006(3) -0.009(3) -0.023(3)
C32 0.052(3) 0.043(3) 0.062(3) -0.005(3) -0.004(3) -0.022(3)
C62 0.033(3) 0.055(4) 0.051(3) 0.002(3) -0.010(3) -0.014(3)
C18 0.057(3) 0.040(3) 0.050(3) -0.007(3) -0.015(2) -0.009(2)
C25 0.054(3) 0.049(3) 0.057(3) -0.001(3) -0.012(3) -0.018(3)
C2 0.049(3) 0.041(3) 0.037(3) -0.001(3) -0.011(2) -0.017(2)
C56 0.032(3) 0.052(4) 0.055(4) 0.004(3) -0.014(3) -0.017(3)
C15 0.047(3) 0.042(3) 0.046(3) -0.004(3) -0.008(2) -0.006(3)
C27 0.054(3) 0.046(3) 0.061(3) -0.005(3) -0.007(3) -0.021(3)
C54 0.040(3) 0.050(4) 0.062(4) -0.010(3) 0.000(3) -0.013(3)
C19 0.052(3) 0.040(3) 0.048(3) -0.005(3) -0.011(2) -0.006(3)
C17 0.061(3) 0.043(3) 0.046(3) -0.008(3) -0.013(3) -0.002(3)
C35 0.052(4) 0.043(4) 0.068(4) -0.005(4) 0.004(3) -0.013(3)
C41 0.059(3) 0.059(4) 0.062(3) -0.010(3) -0.005(3) -0.030(3)
C16 0.050(3) 0.041(3) 0.047(3) -0.001(3) -0.003(2) -0.006(2)
C43 0.076(3) 0.071(4) 0.074(3) -0.016(3) -0.013(3) -0.027(3)
C44 0.086(4) 0.075(4) 0.079(4) -0.024(3) -0.012(3) -0.031(3)
C45 0.091(3) 0.083(4) 0.089(4) -0.025(3) -0.010(3) -0.028(3)
C12 0.044(3) 0.043(3) 0.032(3) -0.002(3) -0.007(3) -0.020(3)
O1W 0.064(4) 0.060(4) 0.072(4) -0.011(3) -0.006(3) -0.026(3)
O3W 0.085(4) 0.077(5) 0.048(4) 0.001(3) -0.008(3) -0.015(4)
O2W 0.131(5) 0.057(5) 0.074(4) 0.000(4) -0.053(4) -0.029(4)
O4W 0.129(5) 0.079(5) 0.068(4) 0.012(4) -0.041(4) -0.046(4)
C46 0.089(4) 0.092(4) 0.099(4) -0.022(4) -0.019(3) -0.031(4)
C47 0.098(4) 0.092(5) 0.099(4) -0.029(4) -0.026(4) -0.022(4)
C48 0.110(4) 0.107(5) 0.112(5) -0.034(4) -0.018(4) -0.020(4)
C49 0.106(4) 0.106(5) 0.113(4) -0.027(4) -0.007(4) -0.028(4)
C50 0.108(4) 0.115(5) 0.120(4) -0.027(4) -0.009(4) -0.018(4)
N6 0.135(6) 0.123(6) 0.136(6) -0.028(6) -0.008(5) -0.012(6)

loop_
_atom_type_symbol
_atom_type_description
_atom_type_scat_dispersion_real
_atom_type_scat_dispersion_imag
_atom_type_scat_source
C C 0.0033 0.0016 'International Tables Vol C Tables 4.2.6.8 and 6.1.1.4'
H H 0.0000 0.0000 'International Tables Vol C Tables 4.2.6.8 and 6.1.1.4'
Cd Cd -0.8075 1.2024 'International Tables Vol C Tables 4.2.6.8 and 6.1.1.4'
N N 0.0061 0.0033 'International Tables Vol C Tables 4.2.6.8 and 6.1.1.4'
O O 0.0106 0.0060 'International Tables Vol C Tables 4.2.6.8 and 6.1.1.4'

loop_
_geom_angle_atom_site_label_1
_geom_angle_atom_site_label_2
_geom_angle_atom_site_label_3
_geom_angle
_geom_angle_site_symmetry_1
_geom_angle_site_symmetry_3
O7 Cd1 N2 89.53(19) . 1_655
O7 Cd1 N4 134.2(2) . .
N2 Cd1 N4 89.59(19) 1_655 .
O7 Cd1 O3 142.49(18) . 2_656
N2 Cd1 O3 95.57(19) 1_655 2_656
N4 Cd1 O3 83.07(19) . 2_656
O7 Cd1 N3 88.00(19) . .
N2 Cd1 N3 177.5(2) 1_655 .
N4 Cd1 N3 91.70(18) . .
O3 Cd1 N3 86.77(19) 2_656 .
O7 Cd1 O4 89.19(19) . 2_656
N2 Cd1 O4 98.39(19) 1_655 2_656
N4 Cd1 O4 136.1(2) . 2_656
O3 Cd1 O4 53.30(16) 2_656 2_656
N3 Cd1 O4 82.19(18) . 2_656
O7 Cd1 O8 53.25(17) . .
N2 Cd1 O8 88.3(2) 1_655 .
N4 Cd1 O8 80.98(19) . .
O3 Cd1 O8 163.56(15) 2_656 .
N3 Cd1 O8 89.74(19) . .
O4 Cd1 O8 141.94(17) 2_656 .
O5W Cd2 O2 96.8(2) . .
O5W Cd2 O5 146.27(19) . .
O2 Cd2 O5 116.92(18) . .
O5W Cd2 N1 92.5(2) . .
O2 Cd2 N1 83.5(2) . .
O5 Cd2 N1 91.2(2) . .
O5W Cd2 N5 91.5(2) . .
O2 Cd2 N5 87.61(19) . .
O5 Cd2 N5 90.22(19) . .
N1 Cd2 N5 170.58(19) . .
O5W Cd2 O6 91.64(18) . .
O2 Cd2 O6 171.50(18) . .
O5 Cd2 O6 54.64(16) . .
N1 Cd2 O6 97.2(2) . .
N5 Cd2 O6 91.2(2) . .
C24 O7 Cd1 97.2(5) . .
C24 O8 Cd1 87.3(5) . .
C13 O5 Cd2 95.3(4) . .
C13 O6 Cd2 88.0(4) . .
C1 O2 Cd2 119.0(5) . .
C12 O3 Cd1 93.9(5) . 2_656
C12 O4 Cd1 92.4(4) . 2_656
C57 N4 C61 116.4(6) . .
C57 N4 Cd1 120.3(5) . .
C61 N4 Cd1 123.3(5) . .
C36 N2 C35 114.8(7) . .
C36 N2 Cd1 122.9(5) . 1_455
C35 N2 Cd1 122.2(5) . 1_455
C55 N3 C51 114.3(6) . .
C55 N3 Cd1 119.9(5) . .
C51 N3 Cd1 124.0(5) . .
C38 N5 C42 113.3(7) . .
C38 N5 Cd2 120.9(5) . .
C42 N5 Cd2 125.6(5) . .
C25 N1 C26 115.4(7) . .
C25 N1 Cd2 120.0(6) . .
C26 N1 Cd2 123.4(5) . .
Cd2 O5W H5WA 108.3 . .
Cd2 O5W H5WB 109.6 . .
H5WA O5W H5WB 109.5 . .
C29 C28 C27 114.6(8) . .
C29 C28 C30 123.3(7) . .
C27 C28 C30 121.8(8) . .
C21 C23 C14 109.9(6) . .
C21 C23 H23A 109.7 . .
C14 C23 H23A 109.7 . .
C21 C23 H23B 109.7 . .
C14 C23 H23B 109.7 . .
H23A C23 H23B 108.2 . .
N1 C26 C27 124.7(8) . .
N1 C26 H26 117.7 . .
C27 C26 H26 117.7 . .
C60 C59 C58 116.2(7) . .
C60 C59 C62 124.4(7) . .
C58 C59 C62 119.4(7) . .
C10 C8 C6 109.6(6) . .
C10 C8 H8A 109.7 . .
C6 C8 H8A 109.7 . .
C10 C8 H8B 109.7 . .
C6 C8 H8B 109.7 . .
H8A C8 H8B 108.2 . .
N5 C38 C39 125.2(8) . .
N5 C38 H38 117.4 . .
C39 C38 H38 117.4 . .
C59 C58 C57 119.2(8) . .
C59 C58 H58 120.4 . .
C57 C58 H58 120.4 . .
C23 C21 C20 108.9(6) . .
C23 C21 C22 110.4(6) . .
C20 C21 C22 108.0(6) . .
C23 C21 C24 110.9(6) . .
C20 C21 C24 111.3(6) . .
C22 C21 C24 107.4(6) . .
C12 C10 C11 110.9(6) . .
C12 C10 C8 111.2(6) . .
C11 C10 C8 107.8(6) . .
C12 C10 C9 110.0(6) . .
C11 C10 C9 107.6(6) . .
C8 C10 C9 109.2(6) . .
C16 C22 C21 109.4(6) . .
C16 C22 H22A 109.8 . .
C21 C22 H22A 109.8 . .
C16 C22 H22B 109.8 . .
C21 C22 H22B 109.8 . .
H22A C22 H22B 108.2 . .
N5 C42 C41 126.1(8) . .
N5 C42 H42 117.0 . .
C41 C42 H42 117.0 . .
N3 C51 C52 124.1(7) . .
N3 C51 H51 118.0 . .
C52 C51 H51 118.0 . .
C19 C14 C15 109.2(6) . .
C19 C14 C13 108.5(6) . .
C15 C14 C13 112.4(6) . .
C19 C14 C23 110.0(6) . .
C15 C14 C23 107.4(6) . .
C13 C14 C23 109.3(6) . .
O8 C24 O7 122.3(8) . .
O8 C24 C21 120.3(8) . .
O7 C24 C21 117.3(7) . .
C56 C63 C62 113.2(6) 1_655 .
C56 C63 H63A 108.9 1_655 .
C62 C63 H63A 108.9 . .
C56 C63 H63B 108.9 1_655 .
C62 C63 H63B 108.9 . .
H63A C63 H63B 107.7 . .
N4 C61 C60 122.6(8) . .
N4 C61 H61 118.7 . .
C60 C61 H61 118.7 . .
C52 C53 C54 116.6(7) . .
C52 C53 C56 124.4(8) . .
C54 C53 C56 119.0(7) . .
C3 C4 C9 108.7(6) . .
C3 C4 C5 109.8(6) . .
C9 C4 C5 111.3(6) . .
C3 C4 H4 109.0 . .
C9 C4 H4 109.0 . .
C5 C4 H4 109.0 . .
N2 C36 C37 125.3(8) . .
N2 C36 H36 117.3 . .
C37 C36 H36 117.3 . .
C37 C33 C34 114.3(7) . .
C37 C33 C32 125.0(7) . .
C34 C33 C32 120.7(7) . .
O5 C13 O6 121.9(7) . .
O5 C13 C14 119.0(7) . .
O6 C13 C14 119.0(7) . .
C2 C11 C10 111.1(6) . .
C2 C11 H11A 109.4 . .
C10 C11 H11A 109.4 . .
C2 C11 H11B 109.4 . .
C10 C11 H11B 109.4 . .
H11A C11 H11B 108.0 . .
C41 C40 C39 114.7(8) . .
C41 C40 C43 120.5(8) . .
C39 C40 C43 124.8(8) . .
C53 C52 C51 121.2(8) . .
C53 C52 H52 119.4 . .
C51 C52 H52 119.4 . .
C7 C6 C5 111.0(6) . .
C7 C6 C8 107.4(6) . .
C5 C6 C8 111.2(6) . .
C7 C6 H6 109.1 . .
C5 C6 H6 109.1 . .
C8 C6 H6 109.1 . .
C21 C20 C18 110.6(6) . .
C21 C20 H20A 109.5 . .
C18 C20 H20A 109.5 . .
C21 C20 H20B 109.5 . .
C18 C20 H20B 109.5 . .
H20A C20 H20B 108.1 . .
C6 C7 C2 109.8(6) . .
C6 C7 H7A 109.7 . .
C2 C7 H7A 109.7 . .
C6 C7 H7B 109.7 . .
C2 C7 H7B 109.7 . .
H7A C7 H7B 108.2 . .
C59 C60 C61 121.8(8) . .
C59 C60 H60 119.1 . .
C61 C60 H60 119.1 . .
C35 C34 C33 121.2(8) . .
C35 C34 H34 119.4 . .
C33 C34 H34 119.4 . .
C33 C37 C36 120.4(7) . .
C33 C37 H37 119.8 . .
C36 C37 H37 119.8 . .
C30 C31 C32 112.0(6) . .
C30 C31 H31A 109.2 . .
C32 C31 H31A 109.2 . .
C30 C31 H31B 109.2 . .
C32 C31 H31B 109.2 . .
H31A C31 H31B 107.9 . .
N3 C55 C54 125.4(8) . .
N3 C55 H55 117.3 . .
C54 C55 H55 117.3 . .
C28 C30 C31 114.4(6) . .
C28 C30 H30A 108.7 . .
C31 C30 H30A 108.7 . .
C28 C30 H30B 108.7 . .
C31 C30 H30B 108.7 . .
H30A C30 H30B 107.6 . .
C4 C9 C10 110.4(6) . .
C4 C9 H9A 109.6 . .
C10 C9 H9A 109.6 . .
C4 C9 H9B 109.6 . .
C10 C9 H9B 109.6 . .
H9A C9 H9B 108.1 . .
C4 C3 C2 110.1(6) . .
C4 C3 H3A 109.6 . .
C2 C3 H3A 109.6 . .
C4 C3 H3B 109.6 . .
C2 C3 H3B 109.6 . .
H3A C3 H3B 108.2 . .
N4 C57 C58 123.7(8) . .
N4 C57 H57 118.2 . .
C58 C57 H57 118.2 . .
C38 C39 C40 120.9(8) . .
C38 C39 H39 119.5 . .
C40 C39 H39 119.5 . .
C6 C5 C4 108.6(6) . .
C6 C5 H5A 110.0 . .
C4 C5 H5A 110.0 . .
C6 C5 H5B 110.0 . .
C4 C5 H5B 110.0 . .
H5A C5 H5B 108.4 . .
C25 C29 C28 121.6(8) . .
C25 C29 H29 119.2 . .
C28 C29 H29 119.2 . .
O1 C1 O2 125.1(8) . .
O1 C1 C2 118.2(7) . .
O2 C1 C2 116.7(7) . .
C33 C32 C31 118.3(7) . .
C33 C32 H32A 107.7 . .
C31 C32 H32A 107.7 . .
C33 C32 H32B 107.7 . .
C31 C32 H32B 107.7 . .
H32A C32 H32B 107.1 . .
C59 C62 C63 113.2(6) . .
C59 C62 H62A 108.9 . .
C63 C62 H62A 108.9 . .
C59 C62 H62B 108.9 . .
C63 C62 H62B 108.9 . .
H62A C62 H62B 107.7 . .
C17 C18 C19 109.9(6) . .
C17 C18 C20 108.5(6) . .
C19 C18 C20 108.4(6) . .
C17 C18 H18 110.0 . .
C19 C18 H18 110.0 . .
C20 C18 H18 110.0 . .
N1 C25 C29 123.9(8) . .
N1 C25 H25 118.0 . .
C29 C25 H25 118.0 . .
C11 C2 C3 109.7(6) . .
C11 C2 C1 106.1(6) . .
C3 C2 C1 113.1(6) . .
C11 C2 C7 108.6(6) . .
C3 C2 C7 108.3(6) . .
C1 C2 C7 110.9(6) . .
C63 C56 C53 110.7(6) 1_455 .
C63 C56 H56A 109.5 1_455 .
C53 C56 H56A 109.5 . .
C63 C56 H56B 109.5 1_455 .
C53 C56 H56B 109.5 . .
H56A C56 H56B 108.1 . .
C16 C15 C14 110.7(6) . .
C16 C15 H15A 109.5 . .
C14 C15 H15A 109.5 . .
C16 C15 H15B 109.5 . .
C14 C15 H15B 109.5 . .
H15A C15 H15B 108.1 . .
C26 C27 C28 119.8(8) . .
C26 C27 H27 120.1 . .
C28 C27 H27 120.1 . .
C55 C54 C53 118.4(7) . .
C55 C54 H54 120.8 . .
C53 C54 H54 120.8 . .
C14 C19 C18 109.9(6) . .
C14 C19 H19A 109.7 . .
C18 C19 H19A 109.7 . .
C14 C19 H19B 109.7 . .
C18 C19 H19B 109.7 . .
H19A C19 H19B 108.2 . .
C16 C17 C18 110.7(7) . .
C16 C17 H17A 109.5 . .
C18 C17 H17A 109.5 . .
C16 C17 H17B 109.5 . .
C18 C17 H17B 109.5 . .
H17A C17 H17B 108.1 . .
N2 C35 C34 124.0(7) . .
N2 C35 H35 118.0 . .
C34 C35 H35 118.0 . .
C42 C41 C40 119.5(8) . .
C42 C41 H41 120.2 . .
C40 C41 H41 120.2 . .
C17 C16 C22 109.5(6) . .
C17 C16 C15 109.2(6) . .
C22 C16 C15 109.9(6) . .
C17 C16 H16 109.4 . .
C22 C16 H16 109.4 . .
C15 C16 H16 109.4 . .
C40 C43 C44 116.1(8) . .
C40 C43 H43A 108.3 . .
C44 C43 H43A 108.3 . .
C40 C43 H43B 108.3 . .
C44 C43 H43B 108.3 . .
H43A C43 H43B 107.4 . .
C45 C44 C43 111.3(8) . .
C45 C44 H44A 109.4 . .
C43 C44 H44A 109.4 . .
C45 C44 H44B 109.4 . .
C43 C44 H44B 109.4 . .
H44A C44 H44B 108.0 . .
C46 C45 C44 114.2(8) . .
C46 C45 H45A 108.7 . .
C44 C45 H45A 108.7 . .
C46 C45 H45B 108.7 . .
C44 C45 H45B 108.7 . .
H45A C45 H45B 107.6 . .
O4 C12 O3 119.1(7) . .
O4 C12 C10 119.8(7) . .
O3 C12 C10 121.1(7) . .
H1WA O1W H1WB 96.7 . .
H3WA O3W H3WB 106.8 . .
H2WA O2W H2WB 105.3 . .
H4WA O4W H4WB 117.6 . .
C49 C46 C47 115.4(10) . .
C49 C46 C45 121.2(10) . .
C47 C46 C45 123.3(10) . .
C48 C47 C46 127.9(11) . .
C48 C47 H47 116.1 . .
C46 C47 H47 116.1 . .
N6 C48 C47 115.0(12) . .
N6 C48 H48 122.5 . .
C47 C48 H48 122.5 . .
C46 C49 C50 116.5(11) . .
C46 C49 H49A 121.7 . .
C50 C49 H49A 121.7 . .
N6 C50 C49 122.9(12) . .
N6 C50 H50A 118.5 . .
C49 C50 H50A 118.5 . .
C48 N6 C50 122.3(12) . .

loop_
_geom_bond_atom_site_label_1
_geom_bond_atom_site_label_2
_geom_bond_distance
_geom_bond_site_symmetry_2
Cd1 O7 2.310(5) .
Cd1 N2 2.374(6) 1_655
Cd1 N4 2.376(5) .
Cd1 O3 2.405(5) 2_656
Cd1 N3 2.432(6) .
Cd1 O4 2.442(5) 2_656
Cd1 O8 2.551(6) .
Cd2 O5W 2.250(5) .
Cd2 O2 2.255(5) .
Cd2 O5 2.310(4) .
Cd2 N1 2.319(7) .
Cd2 N5 2.337(6) .
Cd2 O6 2.457(5) .
O7 C24 1.277(9) .
O8 C24 1.223(8) .
O5 C13 1.242(8) .
O6 C13 1.264(8) .
O2 C1 1.250(8) .
O1 C1 1.230(8) .
O3 C12 1.266(8) .
O3 Cd1 2.405(5) 2_656
O4 C12 1.255(8) .
O4 Cd1 2.442(5) 2_656
N4 C57 1.309(9) .
N4 C61 1.353(8) .
N2 C36 1.296(8) .
N2 C35 1.331(9) .
N2 Cd1 2.374(6) 1_455
N3 C55 1.321(8) .
N3 C51 1.344(9) .
N5 C38 1.317(9) .
N5 C42 1.348(8) .
N1 C25 1.339(9) .
N1 C26 1.350(9) .
O5W H5WA 0.8501 .
O5W H5WB 0.8499 .
C28 C29 1.397(10) .
C28 C27 1.416(10) .
C28 C30 1.505(10) .
C23 C21 1.523(9) .
C23 C14 1.559(9) .
C23 H23A 0.9700 .
C23 H23B 0.9700 .
C26 C27 1.362(10) .
C26 H26 0.9300 .
C59 C60 1.353(10) .
C59 C58 1.389(9) .
C59 C62 1.498(9) .
C8 C10 1.547(9) .
C8 C6 1.568(10) .
C8 H8A 0.9700 .
C8 H8B 0.9700 .
C38 C39 1.363(11) .
C38 H38 0.9300 .
C58 C57 1.395(9) .
C58 H58 0.9300 .
C21 C20 1.538(10) .
C21 C22 1.545(9) .
C21 C24 1.546(10) .
C10 C12 1.503(10) .
C10 C11 1.534(9) .
C10 C9 1.569(9) .
C22 C16 1.517(9) .
C22 H22A 0.9700 .
C22 H22B 0.9700 .
C42 C41 1.366(10) .
C42 H42 0.9300 .
C51 C52 1.389(9) .
C51 H51 0.9300 .
C14 C19 1.522(10) .
C14 C15 1.534(9) .
C14 C13 1.542(9) .
C63 C56 1.518(9) 1_655
C63 C62 1.525(8) .
C63 H63A 0.9700 .
C63 H63B 0.9700 .
C61 C60 1.359(9) .
C61 H61 0.9300 .
C53 C52 1.339(9) .
C53 C54 1.401(10) .
C53 C56 1.523(9) .
C4 C3 1.521(9) .
C4 C9 1.524(9) .
C4 C5 1.526(9) .
C4 H4 0.9800 .
C36 C37 1.385(9) .
C36 H36 0.9300 .
C33 C37 1.374(10) .
C33 C34 1.380(9) .
C33 C32 1.498(9) .
C11 C2 1.528(9) .
C11 H11A 0.9700 .
C11 H11B 0.9700 .
C40 C41 1.381(11) .
C40 C39 1.393(10) .
C40 C43 1.495(11) .
C52 H52 0.9300 .
C6 C7 1.511(9) .
C6 C5 1.524(9) .
C6 H6 0.9800 .
C20 C18 1.547(9) .
C20 H20A 0.9700 .
C20 H20B 0.9700 .
C7 C2 1.558(9) .
C7 H7A 0.9700 .
C7 H7B 0.9700 .
C60 H60 0.9300 .
C34 C35 1.371(10) .
C34 H34 0.9300 .
C37 H37 0.9300 .
C31 C30 1.510(9) .
C31 C32 1.522(9) .
C31 H31A 0.9700 .
C31 H31B 0.9700 .
C55 C54 1.400(9) .
C55 H55 0.9300 .
C30 H30A 0.9700 .
C30 H30B 0.9700 .
C9 H9A 0.9700 .
C9 H9B 0.9700 .
C3 C2 1.537(9) .
C3 H3A 0.9700 .
C3 H3B 0.9700 .
C57 H57 0.9300 .
C39 H39 0.9300 .
C5 H5A 0.9700 .
C5 H5B 0.9700 .
C29 C25 1.354(10) .
C29 H29 0.9300 .
C1 C2 1.543(10) .
C32 H32A 0.9700 .
C32 H32B 0.9700 .
C62 H62A 0.9700 .
C62 H62B 0.9700 .
C18 C17 1.517(9) .
C18 C19 1.538(9) .
C18 H18 0.9800 .
C25 H25 0.9300 .
C56 C63 1.518(9) 1_455
C56 H56A 0.9700 .
C56 H56B 0.9700 .
C15 C16 1.527(9) .
C15 H15A 0.9700 .
C15 H15B 0.9700 .
C27 H27 0.9300 .
C54 H54 0.9300 .
C19 H19A 0.9700 .
C19 H19B 0.9700 .
C17 C16 1.512(10) .
C17 H17A 0.9700 .
C17 H17B 0.9700 .
C35 H35 0.9300 .
C41 H41 0.9300 .
C16 H16 0.9800 .
C43 C44 1.530(11) .
C43 H43A 0.9700 .
C43 H43B 0.9700 .
C44 C45 1.515(11) .
C44 H44A 0.9700 .
C44 H44B 0.9700 .
C45 C46 1.449(12) .
C45 H45A 0.9700 .
C45 H45B 0.9700 .
O1W H1WA 0.8200 .
O1W H1WB 0.8201 .
O3W H3WA 0.8199 .
O3W H3WB 0.8200 .
O2W H2WA 0.8200 .
O2W H2WB 0.8199 .
O4W H4WA 0.8202 .
O4W H4WB 0.8199 .
C46 C49 1.429(11) .
C46 C47 1.430(11) .
C47 C48 1.395(11) .
C47 H47 0.9300 .
C48 N6 1.364(11) .
C48 H48 0.9300 .
C49 C50 1.461(11) .
C49 H49A 0.9300 .
C50 N6 1.381(12) .
C50 H50A 0.9300 .

loop_
_geom_hbond_atom_site_label_D
_geom_hbond_atom_site_label_H
_geom_hbond_atom_site_label_A
_geom_hbond_distance_DH
_geom_hbond_distance_HA
_geom_hbond_distance_DA
_geom_hbond_angle_DHA
O1W H1WA O5 0.82 2.07 2.895(7) 179.2
O3W H3WA O2 0.82 2.07 2.892(8) 179.4
O3W H3WB O1W 0.82 1.99 2.815(7) 178.9
O4W H4WA O4 0.82 2.02 2.837(7) 179.4
O4W H4WB O3W 0.82 1.95 2.775(8) 179.0

loop_
_geom_torsion_atom_site_label_1
_geom_torsion_atom_site_label_2
_geom_torsion_atom_site_label_3
_geom_torsion_atom_site_label_4
_geom_torsion
_geom_torsion_site_symmetry_1
_geom_torsion_site_symmetry_4
N2 Cd1 O7 C24 -87.4(4) 1_655 .
N4 Cd1 O7 C24 1.5(5) . .
O3 Cd1 O7 C24 174.0(4) 2_656 .
N3 Cd1 O7 C24 92.0(4) . .
O4 Cd1 O7 C24 174.2(4) 2_656 .
O8 Cd1 O7 C24 0.8(4) . .
O7 Cd1 O8 C24 -0.8(4) . .
N2 Cd1 O8 C24 89.9(4) 1_655 .
N4 Cd1 O8 C24 179.7(5) . .
O3 Cd1 O8 C24 -166.1(5) 2_656 .
N3 Cd1 O8 C24 -88.5(4) . .
O4 Cd1 O8 C24 -11.6(6) 2_656 .
O5W Cd2 O5 C13 0.1(6) . .
O2 Cd2 O5 C13 -179.4(4) . .
N1 Cd2 O5 C13 -96.2(5) . .
N5 Cd2 O5 C13 93.1(5) . .
O6 Cd2 O5 C13 1.8(4) . .
O5W Cd2 O6 C13 177.3(5) . .
O2 Cd2 O6 C13 -9.4(16) . .
O5 Cd2 O6 C13 -1.8(4) . .
N1 Cd2 O6 C13 84.5(5) . .
N5 Cd2 O6 C13 -91.2(5) . .
O5W Cd2 O2 C1 5.3(6) . .
O5 Cd2 O2 C1 -174.9(5) . .
N1 Cd2 O2 C1 97.1(6) . .
N5 Cd2 O2 C1 -85.9(6) . .
O6 Cd2 O2 C1 -167.9(12) . .
O7 Cd1 N4 C57 -21.1(6) . .
N2 Cd1 N4 C57 67.8(5) 1_655 .
O3 Cd1 N4 C57 163.5(5) 2_656 .
N3 Cd1 N4 C57 -110.0(5) . .
O4 Cd1 N4 C57 169.5(5) 2_656 .
O8 Cd1 N4 C57 -20.5(5) . .
O7 Cd1 N4 C61 160.2(5) . .
N2 Cd1 N4 C61 -110.8(5) 1_655 .
O3 Cd1 N4 C61 -15.2(5) 2_656 .
N3 Cd1 N4 C61 71.4(5) . .
O4 Cd1 N4 C61 -9.1(6) 2_656 .
O8 Cd1 N4 C61 160.8(5) . .
O7 Cd1 N3 C55 -19.6(5) . .
N2 Cd1 N3 C55 -6(5) 1_655 .
N4 Cd1 N3 C55 114.6(6) . .
O3 Cd1 N3 C55 -162.4(5) 2_656 .
O4 Cd1 N3 C55 -109.1(6) 2_656 .
O8 Cd1 N3 C55 33.6(5) . .
O7 Cd1 N3 C51 143.9(6) . .
N2 Cd1 N3 C51 158(4) 1_655 .
N4 Cd1 N3 C51 -81.9(6) . .
O3 Cd1 N3 C51 1.1(5) 2_656 .
O4 Cd1 N3 C51 54.5(5) 2_656 .
O8 Cd1 N3 C51 -162.8(6) . .
O5W Cd2 N5 C38 66.6(6) . .
O2 Cd2 N5 C38 163.4(6) . .
O5 Cd2 N5 C38 -79.7(6) . .
N1 Cd2 N5 C38 -178.2(11) . .
O6 Cd2 N5 C38 -25.1(6) . .
O5W Cd2 N5 C42 -117.1(6) . .
O2 Cd2 N5 C42 -20.3(6) . .
O5 Cd2 N5 C42 96.6(6) . .
N1 Cd2 N5 C42 -1.9(15) . .
O6 Cd2 N5 C42 151.2(5) . .
O5W Cd2 N1 C25 41.7(5) . .
O2 Cd2 N1 C25 -54.8(5) . .
O5 Cd2 N1 C25 -171.8(5) . .
N5 Cd2 N1 C25 -73.4(14) . .
O6 Cd2 N1 C25 133.7(5) . .
O5W Cd2 N1 C26 -151.2(5) . .
O2 Cd2 N1 C26 112.3(6) . .
O5 Cd2 N1 C26 -4.7(5) . .
N5 Cd2 N1 C26 93.7(13) . .
O6 Cd2 N1 C26 -59.2(6) . .
C25 N1 C26 C27 0.0(11) . .
Cd2 N1 C26 C27 -167.6(5) . .
C42 N5 C38 C39 1.6(12) . .
Cd2 N5 C38 C39 178.4(7) . .
C60 C59 C58 C57 0.7(10) . .
C62 C59 C58 C57 179.3(6) . .
C14 C23 C21 C20 -58.8(7) . .
C14 C23 C21 C22 59.5(8) . .
C14 C23 C21 C24 178.4(6) . .
C6 C8 C10 C12 -177.6(5) . .
C6 C8 C10 C11 60.6(7) . .
C6 C8 C10 C9 -56.1(7) . .
C23 C21 C22 C16 -58.6(8) . .
C20 C21 C22 C16 60.3(8) . .
C24 C21 C22 C16 -179.6(6) . .
C38 N5 C42 C41 1.4(11) . .
Cd2 N5 C42 C41 -175.2(6) . .
C55 N3 C51 C52 1.9(11) . .
Cd1 N3 C51 C52 -162.5(5) . .
C21 C23 C14 C19 59.2(7) . .
C21 C23 C14 C15 -59.6(8) . .
C21 C23 C14 C13 178.2(6) . .
Cd1 O8 C24 O7 1.4(7) . .
Cd1 O8 C24 C21 176.6(6) . .
Cd1 O7 C24 O8 -1.6(8) . .
Cd1 O7 C24 C21 -176.9(5) . .
C23 C21 C24 O8 151.9(7) . .
C20 C21 C24 O8 30.5(9) . .
C22 C21 C24 O8 -87.4(8) . .
C23 C21 C24 O7 -32.7(9) . .
C20 C21 C24 O7 -154.0(6) . .
C22 C21 C24 O7 88.0(8) . .
C57 N4 C61 C60 3.2(10) . .
Cd1 N4 C61 C60 -178.1(5) . .
C35 N2 C36 C37 2.2(12) . .
Cd1 N2 C36 C37 -174.8(6) 1_455 .
Cd2 O5 C13 O6 -3.4(8) . .
Cd2 O5 C13 C14 -179.7(6) . .
Cd2 O6 C13 O5 3.2(8) . .
Cd2 O6 C13 C14 179.5(6) . .
C19 C14 C13 O5 78.0(9) . .
C15 C14 C13 O5 -161.2(7) . .
C23 C14 C13 O5 -42.0(9) . .
C19 C14 C13 O6 -98.4(8) . .
C15 C14 C13 O6 22.4(10) . .
C23 C14 C13 O6 141.6(7) . .
C12 C10 C11 C2 178.4(6) . .
C8 C10 C11 C2 -59.7(7) . .
C9 C10 C11 C2 58.1(8) . .
C54 C53 C52 C51 -2.7(11) . .
C56 C53 C52 C51 176.0(7) . .
N3 C51 C52 C53 0.2(12) . .
C10 C8 C6 C7 -62.8(7) . .
C10 C8 C6 C5 58.8(7) . .
C23 C21 C20 C18 60.4(7) . .
C22 C21 C20 C18 -59.4(7) . .
C24 C21 C20 C18 -177.0(6) . .
C5 C6 C7 C2 -59.5(8) . .
C8 C6 C7 C2 62.2(7) . .
C58 C59 C60 C61 0.1(10) . .
C62 C59 C60 C61 -178.5(6) . .
N4 C61 C60 C59 -2.1(11) . .
C37 C33 C34 C35 -0.9(12) . .
C32 C33 C34 C35 -179.3(8) . .
C34 C33 C37 C36 1.0(12) . .
C32 C33 C37 C36 179.4(8) . .
N2 C36 C37 C33 -1.9(14) . .
C51 N3 C55 C54 -1.6(11) . .
Cd1 N3 C55 C54 163.5(6) . .
C29 C28 C30 C31 -102.2(9) . .
C27 C28 C30 C31 70.8(9) . .
C32 C31 C30 C28 58.1(9) . .
C3 C4 C9 C10 61.4(7) . .
C5 C4 C9 C10 -59.7(7) . .
C12 C10 C9 C4 179.5(6) . .
C11 C10 C9 C4 -59.6(7) . .
C8 C10 C9 C4 57.2(7) . .
C9 C4 C3 C2 -60.7(8) . .
C5 C4 C3 C2 61.3(8) . .
C61 N4 C57 C58 -2.5(10) . .
Cd1 N4 C57 C58 178.8(5) . .
C59 C58 C57 N4 0.6(11) . .
N5 C38 C39 C40 -5.3(14) . .
C41 C40 C39 C38 5.5(12) . .
C43 C40 C39 C38 -174.3(8) . .
C7 C6 C5 C4 60.1(8) . .
C8 C6 C5 C4 -59.4(7) . .
C3 C4 C5 C6 -60.3(7) . .
C9 C4 C5 C6 60.2(8) . .
C27 C28 C29 C25 2.1(11) . .
C30 C28 C29 C25 175.5(7) . .
Cd2 O2 C1 O1 7.7(12) . .
Cd2 O2 C1 C2 -171.1(5) . .
C37 C33 C32 C31 -3.2(12) . .
C34 C33 C32 C31 175.1(7) . .
C30 C31 C32 C33 179.1(7) . .
C60 C59 C62 C63 108.3(8) . .
C58 C59 C62 C63 -70.2(9) . .
C56 C63 C62 C59 -179.7(7) 1_655 .
C21 C20 C18 C17 58.9(8) . .
C21 C20 C18 C19 -60.4(8) . .
C26 N1 C25 C29 0.7(11) . .
Cd2 N1 C25 C29 168.8(6) . .
C28 C29 C25 N1 -1.9(12) . .
C10 C11 C2 C3 -58.8(7) . .
C10 C11 C2 C1 178.7(6) . .
C10 C11 C2 C7 59.5(7) . .
C4 C3 C2 C11 59.3(8) . .
C4 C3 C2 C1 177.6(6) . .
C4 C3 C2 C7 -59.1(8) . .
O1 C1 C2 C11 -97.8(9) . .
O2 C1 C2 C11 81.1(8) . .
O1 C1 C2 C3 141.9(8) . .
O2 C1 C2 C3 -39.2(10) . .
O1 C1 C2 C7 20.0(10) . .
O2 C1 C2 C7 -161.1(7) . .
C6 C7 C2 C11 -61.1(7) . .
C6 C7 C2 C3 58.0(8) . .
C6 C7 C2 C1 -177.3(6) . .
C52 C53 C56 C63 -102.9(9) . 1_455
C54 C53 C56 C63 75.8(9) . 1_455
C19 C14 C15 C16 -58.9(8) . .
C13 C14 C15 C16 -179.3(6) . .
C23 C14 C15 C16 60.4(8) . .
N1 C26 C27 C28 0.4(12) . .
C29 C28 C27 C26 -1.4(10) . .
C30 C28 C27 C26 -174.9(6) . .
N3 C55 C54 C53 -0.8(12) . .
C52 C53 C54 C55 2.9(11) . .
C56 C53 C54 C55 -175.9(7) . .
C15 C14 C19 C18 58.2(8) . .
C13 C14 C19 C18 -179.0(6) . .
C23 C14 C19 C18 -59.5(8) . .
C17 C18 C19 C14 -58.7(8) . .
C20 C18 C19 C14 59.7(8) . .
C19 C18 C17 C16 59.2(8) . .
C20 C18 C17 C16 -59.1(8) . .
C36 N2 C35 C34 -2.1(12) . .
Cd1 N2 C35 C34 174.9(6) 1_455 .
C33 C34 C35 N2 1.6(14) . .
N5 C42 C41 C40 -0.7(13) . .
C39 C40 C41 C42 -2.8(12) . .
C43 C40 C41 C42 177.1(8) . .
C18 C17 C16 C22 61.3(8) . .
C18 C17 C16 C15 -59.0(8) . .
C21 C22 C16 C17 -61.4(8) . .
C21 C22 C16 C15 58.5(8) . .
C14 C15 C16 C17 59.0(8) . .
C14 C15 C16 C22 -61.2(9) . .
C41 C40 C43 C44 144.5(8) . .
C39 C40 C43 C44 -35.7(13) . .
C40 C43 C44 C45 -65.9(11) . .
C43 C44 C45 C46 -176.7(8) . .
Cd1 O4 C12 O3 11.0(7) 2_656 .
Cd1 O4 C12 C10 -167.5(5) 2_656 .
Cd1 O3 C12 O4 -11.2(7) 2_656 .
Cd1 O3 C12 C10 167.3(5) 2_656 .
C11 C10 C12 O4 -76.3(8) . .
C8 C10 C12 O4 163.8(6) . .
C9 C10 C12 O4 42.7(9) . .
C11 C10 C12 O3 105.3(7) . .
C8 C10 C12 O3 -14.7(9) . .
C9 C10 C12 O3 -135.8(6) . .
C44 C45 C46 C49 -95.0(11) . .
C44 C45 C46 C47 80.5(11) . .
C49 C46 C47 C48 0.7(10) . .
C45 C46 C47 C48 -175.1(9) . .
C46 C47 C48 N6 0.0(11) . .
C47 C46 C49 C50 -1.1(13) . .
C45 C46 C49 C50 174.8(9) . .
C46 C49 C50 N6 1.0(18) . .
C47 C48 N6 C50 -0.2(16) . .
C49 C50 N6 C48 0(2) . .
